data_4126143
loop_
_publ_author_name
'Gu, Lianghu'
'Wolf, Lawrence M.'
'Zieli\'nski, Adam'
'Thiel, Walter'
'Alcarazo, Manuel'

_publ_section_title
;
 \a-Dicationic Chelating Phosphines: Synthesis and Application to the
 Hydroarylation of Dienes.
;
_journal_issue 13
_journal_name_full 'Journal of the American Chemical Society'
_journal_page_first 4948
_journal_page_last 4953
_journal_paper_doi 10.1021/jacs.7b01441
_journal_volume 139
_journal_year 2017
_chemical_compound_source acetonitrile
_chemical_formula_moiety 'C36 H42 N4 P2, 2(B F4), C H2 Cl2'
_chemical_formula_sum 'C37 H44 B2 Cl2 F8 N4 P2'
_chemical_formula_weight 851.22
_space_group_crystal_system monoclinic
_space_group_IT_number 14
_space_group_name_Hall '-P 2ybc'
_space_group_name_H-M_alt 'P 1 21/c 1'
_symmetry_cell_setting monoclinic
_symmetry_Int_Tables_number 14
_symmetry_space_group_name_Hall '-P 2ybc'
_symmetry_space_group_name_H-M 'P 1 21/c 1'
_atom_sites_solution_hydrogens geom
_atom_sites_solution_primary direct
_atom_sites_solution_secondary difmap
_audit_block_code GUN-GB-147-01
_audit_creation_date 2014-03-20
_audit_creation_method
;
Olex2 1.2
(compiled 2014.03.12 svn.r2899 for OlexSys, GUI svn.r4796)
;
_cell_angle_alpha 90
_cell_angle_beta 102.298(4)
_cell_angle_gamma 90
_cell_formula_units_Z 4
_cell_length_a 19.5245(8)
_cell_length_b 12.1720(11)
_cell_length_c 17.6079(10)
_cell_measurement_reflns_used 133888
_cell_measurement_temperature 100(2)
_cell_measurement_theta_max 33.0993
_cell_measurement_theta_min 2.651
_cell_volume 4088.5(5)
_computing_cell_refinement 'REVALCCD V. 1.6, 2008'
_computing_data_collection 'DATCOL (Bruker AXS, 2006)'
_computing_data_reduction 'REVALCCD V. 1.6, 2008'
_computing_molecular_graphics 'DIAMOND (Crystal Impact GbR, 1997-2013)'
_computing_publication_material 'Olex2 (Dolomanov et al., 2009)'
_computing_structure_refinement 'SHELXL (Sheldrick, 2013)'
_computing_structure_solution 'SHELXS (Sheldrick, 2013)'
_diffrn_ambient_temperature 100.15
_diffrn_detector_area_resol_mean 18.02
_diffrn_measured_fraction_theta_full 0.996
_diffrn_measured_fraction_theta_max 0.998
_diffrn_measurement_device_type 'Bruker AXS Enraf-Nonius KappaCCD'
_diffrn_measurement_method 'CCD \f- and \w-scans'
_diffrn_radiation_monochromator 'Incoatec Helios focusing multilayer optics'
_diffrn_radiation_type MoK\a
_diffrn_radiation_wavelength 0.71073
_diffrn_reflns_av_R_equivalents 0.0289
_diffrn_reflns_av_unetI/netI 0.0163
_diffrn_reflns_Laue_measured_fraction_full 0.996
_diffrn_reflns_Laue_measured_fraction_max 0.998
_diffrn_reflns_limit_h_max 30
_diffrn_reflns_limit_h_min -30
_diffrn_reflns_limit_k_max 18
_diffrn_reflns_limit_k_min -18
_diffrn_reflns_limit_l_max 27
_diffrn_reflns_limit_l_min -27
_diffrn_reflns_number 123046
_diffrn_reflns_point_group_measured_fraction_full 0.996
_diffrn_reflns_point_group_measured_fraction_max 0.998
_diffrn_reflns_theta_full 25.242
_diffrn_reflns_theta_max 33.139
_diffrn_reflns_theta_min 2.713
_diffrn_source '0.2 x 2mm^2^ focus rotating anode'
_diffrn_standards_number 0
_exptl_absorpt_coefficient_mu 0.306
_exptl_absorpt_correction_T_max 0.7465
_exptl_absorpt_correction_T_min 0.6822
_exptl_absorpt_correction_type gaussian
_exptl_absorpt_process_details 'SADABS (Bruker AXS, 2012)'
_exptl_crystal_colour yellow
_exptl_crystal_density_diffrn 1.383
_exptl_crystal_description block
_exptl_crystal_F_000 1760
_exptl_crystal_size_max 0.18
_exptl_crystal_size_mid 0.18
_exptl_crystal_size_min 0.17
_refine_diff_density_max 0.602
_refine_diff_density_min -0.473
_refine_diff_density_rms 0.053
_refine_ls_extinction_method none
_refine_ls_goodness_of_fit_ref 1.052
_refine_ls_hydrogen_treatment constr
_refine_ls_matrix_type full
_refine_ls_number_parameters 502
_refine_ls_number_reflns 15544
_refine_ls_number_restraints 0
_refine_ls_restrained_S_all 1.052
_refine_ls_R_factor_all 0.0420
_refine_ls_R_factor_gt 0.0342
_refine_ls_shift/su_max 0.002
_refine_ls_shift/su_mean 0.000
_refine_ls_structure_factor_coef Fsqd
_refine_ls_weighting_details 'w=1/[\s^2^(Fo^2^)+(0.0426P)^2^+1.8496P] where P=(Fo^2^+2Fc^2^)/3'
_refine_ls_weighting_scheme calc
_refine_ls_wR_factor_gt 0.0892
_refine_ls_wR_factor_ref 0.0949
_reflns_Friedel_coverage 0.000
_reflns_number_gt 13476
_reflns_number_total 15544
_reflns_threshold_expression 'I > 2\s(I)'
_cod_data_source_file ja7b01441_si_002.cif
_cod_data_source_block 8697sadabs
_cod_depositor_comments
;
The following automatic conversions were performed:

'_symmetry_cell_setting' value 'MONOCLINIC' changed to 'monoclinic'
according to
/home/data/users/saulius/crontab/automatic-downloads/current/ACS/lib/dictionaries/cif_core.dic
dictionary named 'cif_core.dic' version 2.4.2 from 2011-04-26.

Automatic conversion script
Id: cif_fix_values 4973 2017-02-22 13:04:09Z antanas 
;
_cod_original_sg_symbol_Hall '-p 2ybc'
_cod_original_sg_symbol_H-M P21/c
_cod_database_code 4126143
_shelx_space_group_comment
;
The symmetry employed for this shelxl refinement is uniquely defined
by the following loop, which should always be used as a source of
symmetry information in preference to the above space-group names.
They are only intended as comments.
;
_olex2_refinement_description
;
1. Fixed Uiso
 At 1.2 times of:
  All C(H) groups, All C(H,H) groups
 At 1.5 times of:
  All C(H,H,H) groups
2.a Secondary CH2 refined with riding coordinates:
 C2(H2A,H2B), C3(H3A,H3B), C7(H7A,H7B), C8(H8A,H8B), C99(H99A,H99B)
2.b Aromatic/amide H refined with riding coordinates:
 C12(H12), C13(H13), C14(H14), C19(H19), C20(H20), C21(H21), C26(H26),
 C27(H27), C28(H28), C29(H29), C30(H30), C32(H32), C33(H33), C34(H34), C35(H35),
  C36(H36)
2.c Idealised Me refined as rotating group:
 C4(H4A,H4B,H4C), C5(H5A,H5B,H5C), C9(H9A,H9B,H9C), C10(H10A,H10B,H10C),
 C23(H23A,H23B,H23C), C24(H24A,H24B,H24C)
;
_olex2_computing_structure_refinement_long 'ShelXL (Sheldrick, 2008)'
_shelxl_version_number 2014-1

loop_
_space_group_symop_operation_xyz
'x, y, z'
'-x, y+1/2, -z+1/2'
'-x, -y, -z'
'x, -y-1/2, z-1/2'

loop_
_atom_site_label
_atom_site_type_symbol
_atom_site_fract_x
_atom_site_fract_y
_atom_site_fract_z
_atom_site_U_iso_or_equiv
_atom_site_adp_type
_atom_site_occupancy
_atom_site_site_symmetry_order
_atom_site_calc_flag
_atom_site_refinement_flags_posn
P1 P 0.29065(2) 0.48169(2) 0.71854(2) 0.01157(4) Uani 1 1 d .
P2 P 0.10796(2) 0.48953(2) 0.66205(2) 0.01438(5) Uani 1 1 d .
N1 N 0.34006(4) 0.41918(7) 0.87043(5) 0.01708(14) Uani 1 1 d .
N2 N 0.40142(4) 0.55852(7) 0.84226(5) 0.01848(14) Uani 1 1 d .
N3 N 0.41224(4) 0.41503(7) 0.66363(5) 0.01861(14) Uani 1 1 d .
N4 N 0.32395(4) 0.47662(7) 0.57488(5) 0.01728(14) Uani 1 1 d .
C1 C 0.35148(4) 0.48638(7) 0.81537(5) 0.01336(14) Uani 1 1 d .
C2 C 0.38372(6) 0.44926(9) 0.94670(6) 0.02315(19) Uani 1 1 d .
H2A H 0.4102 0.3852 0.9723 0.028 Uiso 1 1 calc R
H2B H 0.3549 0.4801 0.9815 0.028 Uiso 1 1 calc R
C3 C 0.43286(6) 0.53606(9) 0.92494(6) 0.0251(2) Uani 1 1 d .
H3A H 0.4337 0.6031 0.9570 0.030 Uiso 1 1 calc R
H3B H 0.4812 0.5073 0.9313 0.030 Uiso 1 1 calc R
C4 C 0.29227(5) 0.32627(9) 0.86375(6) 0.02269(18) Uani 1 1 d .
H4A H 0.2671 0.3186 0.8096 0.034 Uiso 1 1 calc GR
H4B H 0.2586 0.3386 0.8969 0.034 Uiso 1 1 calc GR
H4C H 0.3190 0.2591 0.8802 0.034 Uiso 1 1 calc GR
C5 C 0.43569(5) 0.63522(9) 0.79940(7) 0.0247(2) Uani 1 1 d .
H5A H 0.4225 0.6184 0.7438 0.037 Uiso 1 1 calc GR
H5B H 0.4866 0.6288 0.8170 0.037 Uiso 1 1 calc GR
H5C H 0.4211 0.7103 0.8085 0.037 Uiso 1 1 calc GR
C6 C 0.34878(5) 0.45844(7) 0.64999(5) 0.01448(14) Uani 1 1 d .
C7 C 0.43647(6) 0.40045(10) 0.59001(6) 0.0251(2) Uani 1 1 d .
H7A H 0.4452 0.3220 0.5806 0.030 Uiso 1 1 calc R
H7B H 0.4799 0.4428 0.5906 0.030 Uiso 1 1 calc R
C8 C 0.37552(6) 0.44489(9) 0.52869(6) 0.02223(18) Uani 1 1 d .
H8A H 0.3901 0.5091 0.5014 0.027 Uiso 1 1 calc R
H8B H 0.3564 0.3877 0.4900 0.027 Uiso 1 1 calc R
C9 C 0.45369(6) 0.36952(10) 0.73507(6) 0.0266(2) Uani 1 1 d .
H9A H 0.4880 0.4242 0.7602 0.040 Uiso 1 1 calc GR
H9B H 0.4783 0.3037 0.7231 0.040 Uiso 1 1 calc GR
H9C H 0.4228 0.3500 0.7701 0.040 Uiso 1 1 calc GR
C10 C 0.25256(5) 0.50307(9) 0.53563(6) 0.02177(18) Uani 1 1 d .
H10A H 0.2344 0.4450 0.4982 0.033 Uiso 1 1 calc GR
H10B H 0.2522 0.5732 0.5082 0.033 Uiso 1 1 calc GR
H10C H 0.2230 0.5089 0.5740 0.033 Uiso 1 1 calc GR
C11 C 0.26844(4) 0.62792(7) 0.70543(5) 0.01294(13) Uani 1 1 d .
C12 C 0.29755(5) 0.69927(7) 0.65859(5) 0.01574(15) Uani 1 1 d .
H12 H 0.3356 0.6758 0.6368 0.019 Uiso 1 1 calc R
C13 C 0.27051(5) 0.80476(8) 0.64409(6) 0.01837(16) Uani 1 1 d .
H13 H 0.2907 0.8541 0.6132 0.022 Uiso 1 1 calc R
C14 C 0.21396(5) 0.83791(8) 0.67473(6) 0.01917(16) Uani 1 1 d .
H14 H 0.1948 0.9091 0.6629 0.023 Uiso 1 1 calc R
C15 C 0.18460(5) 0.76894(7) 0.72263(6) 0.01715(15) Uani 1 1 d .
C16 C 0.21258(4) 0.66303(7) 0.73926(5) 0.01370(14) Uani 1 1 d .
C17 C 0.18557(4) 0.58987(7) 0.79510(5) 0.01383(14) Uani 1 1 d .
C18 C 0.13706(5) 0.50531(7) 0.76798(5) 0.01455(14) Uani 1 1 d .
C19 C 0.11274(5) 0.43880(8) 0.82147(6) 0.01811(16) Uani 1 1 d .
H19 H 0.0806 0.3811 0.8035 0.022 Uiso 1 1 calc R
C20 C 0.13547(5) 0.45701(8) 0.90099(6) 0.02027(17) Uani 1 1 d .
H20 H 0.1182 0.4125 0.9371 0.024 Uiso 1 1 calc R
C21 C 0.18338(5) 0.54009(8) 0.92761(5) 0.01954(16) Uani 1 1 d .
H21 H 0.1989 0.5513 0.9820 0.023 Uiso 1 1 calc R
C22 C 0.20925(5) 0.60749(8) 0.87579(5) 0.01683(15) Uani 1 1 d .
C23 C 0.12327(6) 0.80836(9) 0.75479(7) 0.02452(19) Uani 1 1 d .
H23A H 0.0845 0.7560 0.7410 0.037 Uiso 1 1 calc GR
H23B H 0.1082 0.8806 0.7328 0.037 Uiso 1 1 calc GR
H23C H 0.1373 0.8141 0.8115 0.037 Uiso 1 1 calc GR
C24 C 0.26121(6) 0.69712(9) 0.90659(6) 0.02285(18) Uani 1 1 d .
H24A H 0.3014 0.6919 0.8816 0.034 Uiso 1 1 calc GR
H24B H 0.2773 0.6887 0.9629 0.034 Uiso 1 1 calc GR
H24C H 0.2387 0.7689 0.8952 0.034 Uiso 1 1 calc GR
C25 C 0.02370(5) 0.56146(7) 0.64439(5) 0.01604(15) Uani 1 1 d .
C26 C -0.01859(5) 0.57113(9) 0.69878(6) 0.02037(17) Uani 1 1 d .
H26 H -0.0034 0.5406 0.7492 0.024 Uiso 1 1 calc R
C27 C -0.08285(5) 0.62516(9) 0.67986(6) 0.02219(18) Uani 1 1 d .
H27 H -0.1111 0.6316 0.7174 0.027 Uiso 1 1 calc R
C28 C -0.10573(6) 0.66943(9) 0.60638(6) 0.02364(19) Uani 1 1 d .
H28 H -0.1502 0.7043 0.5930 0.028 Uiso 1 1 calc R
C29 C -0.06360(7) 0.66281(11) 0.55234(6) 0.0311(2) Uani 1 1 d .
H29 H -0.0787 0.6947 0.5023 0.037 Uiso 1 1 calc R
C30 C 0.00101(6) 0.60938(10) 0.57135(6) 0.0256(2) Uani 1 1 d .
H30 H 0.0298 0.6056 0.5342 0.031 Uiso 1 1 calc R
C31 C 0.08213(5) 0.34444(8) 0.65032(5) 0.01624(15) Uani 1 1 d .
C32 C 0.13587(5) 0.26855(8) 0.64836(6) 0.01960(16) Uani 1 1 d .
H32 H 0.1833 0.2921 0.6608 0.024 Uiso 1 1 calc R
C33 C 0.12052(6) 0.15917(9) 0.62846(6) 0.02357(19) Uani 1 1 d .
H33 H 0.1573 0.1085 0.6274 0.028 Uiso 1 1 calc R
C34 C 0.05090(6) 0.12422(9) 0.61005(7) 0.0264(2) Uani 1 1 d .
H34 H 0.0402 0.0499 0.5957 0.032 Uiso 1 1 calc R
C35 C -0.00266(6) 0.19808(9) 0.61266(7) 0.0252(2) Uani 1 1 d .
H35 H -0.0500 0.1739 0.6008 0.030 Uiso 1 1 calc R
C36 C 0.01267(5) 0.30781(8) 0.63262(6) 0.02048(17) Uani 1 1 d .
H36 H -0.0243 0.3579 0.6342 0.025 Uiso 1 1 calc R
F5 F 0.55538(5) 0.70650(10) 0.59157(7) 0.0576(3) Uani 1 1 d .
F6 F 0.45605(5) 0.64887(8) 0.62391(6) 0.0456(2) Uani 1 1 d .
F7 F 0.46924(6) 0.82848(7) 0.59726(5) 0.0504(3) Uani 1 1 d .
F8 F 0.45443(6) 0.70413(8) 0.50047(5) 0.0458(2) Uani 1 1 d .
B2 B 0.48341(6) 0.72190(10) 0.57839(7) 0.02113(19) Uani 1 1 d .
F1 F 0.38966(4) 0.35517(8) 1.12072(5) 0.0445(2) Uani 1 1 d .
F2 F 0.30774(4) 0.27851(6) 1.17862(4) 0.02691(14) Uani 1 1 d .
F3 F 0.29476(5) 0.26914(7) 1.04742(5) 0.0407(2) Uani 1 1 d .
F4 F 0.28150(4) 0.43310(6) 1.10427(4) 0.02995(15) Uani 1 1 d .
B1 B 0.31823(7) 0.33378(10) 1.11231(7) 0.0228(2) Uani 1 1 d .
Cl1 Cl 0.62580(2) 0.41098(2) 0.65751(2) 0.03082(6) Uani 1 1 d .
Cl2 Cl 0.74952(2) 0.54930(2) 0.68123(2) 0.02749(6) Uani 1 1 d .
C99 C 0.66757(6) 0.52694(9) 0.70683(6) 0.02362(19) Uani 1 1 d .
H99A H 0.6748 0.5154 0.7636 0.028 Uiso 1 1 calc R
H99B H 0.6374 0.5925 0.6931 0.028 Uiso 1 1 calc R

loop_
_atom_site_aniso_label
_atom_site_aniso_U_11
_atom_site_aniso_U_22
_atom_site_aniso_U_33
_atom_site_aniso_U_23
_atom_site_aniso_U_13
_atom_site_aniso_U_12
P1 0.01161(9) 0.01149(9) 0.01180(9) 0.00013(7) 0.00295(7) 0.00048(7)
P2 0.01426(9) 0.01551(10) 0.01386(9) -0.00005(7) 0.00408(7) -0.00127(7)
N1 0.0179(3) 0.0193(3) 0.0137(3) 0.0035(3) 0.0026(3) 0.0005(3)
N2 0.0180(3) 0.0167(3) 0.0183(3) 0.0004(3) -0.0015(3) -0.0027(3)
N3 0.0173(3) 0.0224(4) 0.0178(3) 0.0006(3) 0.0074(3) 0.0054(3)
N4 0.0195(3) 0.0200(3) 0.0133(3) -0.0007(3) 0.0056(3) 0.0009(3)
C1 0.0135(3) 0.0134(3) 0.0132(3) 0.0002(3) 0.0028(3) 0.0016(3)
C2 0.0280(5) 0.0269(5) 0.0129(4) 0.0015(3) 0.0005(3) 0.0038(4)
C3 0.0266(5) 0.0263(5) 0.0179(4) -0.0024(4) -0.0055(4) -0.0009(4)
C4 0.0216(4) 0.0212(4) 0.0253(4) 0.0092(4) 0.0052(3) -0.0020(3)
C5 0.0193(4) 0.0204(4) 0.0331(5) 0.0035(4) 0.0026(4) -0.0067(3)
C6 0.0160(3) 0.0135(3) 0.0148(3) -0.0004(3) 0.0053(3) 0.0004(3)
C7 0.0240(5) 0.0327(5) 0.0223(4) -0.0003(4) 0.0134(4) 0.0067(4)
C8 0.0262(5) 0.0266(5) 0.0170(4) -0.0017(3) 0.0114(3) 0.0001(4)
C9 0.0230(5) 0.0347(6) 0.0222(4) 0.0026(4) 0.0052(4) 0.0146(4)
C10 0.0215(4) 0.0281(5) 0.0145(4) 0.0001(3) 0.0011(3) 0.0014(4)
C11 0.0135(3) 0.0116(3) 0.0137(3) 0.0005(3) 0.0028(3) 0.0008(3)
C12 0.0178(4) 0.0142(3) 0.0159(4) 0.0008(3) 0.0052(3) -0.0008(3)
C13 0.0241(4) 0.0137(4) 0.0179(4) 0.0024(3) 0.0058(3) -0.0007(3)
C14 0.0233(4) 0.0128(4) 0.0212(4) 0.0017(3) 0.0045(3) 0.0025(3)
C15 0.0171(4) 0.0136(3) 0.0209(4) -0.0008(3) 0.0044(3) 0.0020(3)
C16 0.0135(3) 0.0129(3) 0.0148(3) -0.0008(3) 0.0035(3) 0.0002(3)
C17 0.0135(3) 0.0143(3) 0.0144(3) -0.0001(3) 0.0044(3) 0.0014(3)
C18 0.0136(3) 0.0157(3) 0.0147(3) 0.0004(3) 0.0037(3) 0.0001(3)
C19 0.0187(4) 0.0183(4) 0.0181(4) 0.0021(3) 0.0056(3) -0.0020(3)
C20 0.0238(4) 0.0216(4) 0.0168(4) 0.0030(3) 0.0075(3) -0.0001(3)
C21 0.0227(4) 0.0222(4) 0.0143(4) -0.0002(3) 0.0054(3) 0.0014(3)
C22 0.0173(4) 0.0177(4) 0.0160(4) -0.0020(3) 0.0046(3) 0.0012(3)
C23 0.0222(4) 0.0185(4) 0.0352(5) -0.0006(4) 0.0114(4) 0.0057(3)
C24 0.0248(4) 0.0242(4) 0.0194(4) -0.0061(3) 0.0043(3) -0.0043(4)
C25 0.0167(4) 0.0155(4) 0.0159(4) -0.0005(3) 0.0034(3) -0.0001(3)
C26 0.0175(4) 0.0260(4) 0.0182(4) 0.0018(3) 0.0051(3) 0.0019(3)
C27 0.0176(4) 0.0267(5) 0.0229(4) -0.0015(4) 0.0056(3) 0.0024(3)
C28 0.0220(4) 0.0233(4) 0.0237(4) -0.0042(4) 0.0007(3) 0.0066(4)
C29 0.0359(6) 0.0379(6) 0.0188(4) 0.0048(4) 0.0043(4) 0.0189(5)
C30 0.0304(5) 0.0302(5) 0.0174(4) 0.0039(4) 0.0078(4) 0.0123(4)
C31 0.0176(4) 0.0164(4) 0.0149(3) -0.0005(3) 0.0041(3) -0.0017(3)
C32 0.0204(4) 0.0185(4) 0.0191(4) 0.0002(3) 0.0025(3) 0.0011(3)
C33 0.0299(5) 0.0179(4) 0.0224(4) 0.0006(3) 0.0042(4) 0.0028(4)
C34 0.0355(6) 0.0177(4) 0.0259(5) -0.0020(4) 0.0063(4) -0.0052(4)
C35 0.0248(5) 0.0230(4) 0.0281(5) -0.0032(4) 0.0062(4) -0.0086(4)
C36 0.0188(4) 0.0211(4) 0.0225(4) -0.0017(3) 0.0067(3) -0.0041(3)
F5 0.0232(4) 0.0710(7) 0.0797(7) 0.0247(6) 0.0133(4) 0.0007(4)
F6 0.0472(5) 0.0429(5) 0.0564(5) 0.0144(4) 0.0328(4) -0.0039(4)
F7 0.0873(8) 0.0252(4) 0.0337(4) -0.0083(3) 0.0016(4) 0.0110(4)
F8 0.0629(6) 0.0453(5) 0.0262(4) -0.0114(3) 0.0032(4) 0.0001(4)
B2 0.0225(5) 0.0202(5) 0.0218(5) -0.0006(4) 0.0072(4) -0.0031(4)
F1 0.0284(4) 0.0577(6) 0.0493(5) 0.0214(4) 0.0128(3) -0.0026(4)
F2 0.0357(4) 0.0226(3) 0.0257(3) 0.0047(2) 0.0137(3) -0.0009(3)
F3 0.0659(6) 0.0287(4) 0.0257(3) -0.0075(3) 0.0062(4) 0.0039(4)
F4 0.0422(4) 0.0186(3) 0.0290(3) 0.0013(2) 0.0076(3) 0.0037(3)
B1 0.0284(5) 0.0206(5) 0.0210(5) 0.0018(4) 0.0088(4) 0.0005(4)
Cl1 0.02966(13) 0.02817(13) 0.03293(14) -0.00258(10) 0.00287(10) -0.00711(10)
Cl2 0.02213(11) 0.02857(12) 0.03176(13) 0.00419(10) 0.00574(9) -0.00099(9)
C99 0.0232(4) 0.0241(5) 0.0240(5) -0.0020(4) 0.0061(4) -0.0012(4)

loop_
_atom_type_symbol
_atom_type_description
_atom_type_scat_dispersion_real
_atom_type_scat_dispersion_imag
_atom_type_scat_source
C C 0.0033 0.0016 'International Tables Vol C Tables 4.2.6.8 and 6.1.1.4'
H H 0.0000 0.0000 'International Tables Vol C Tables 4.2.6.8 and 6.1.1.4'
B B 0.0013 0.0007 'International Tables Vol C Tables 4.2.6.8 and 6.1.1.4'
Cl Cl 0.1484 0.1585 'International Tables Vol C Tables 4.2.6.8 and 6.1.1.4'
F F 0.0171 0.0103 'International Tables Vol C Tables 4.2.6.8 and 6.1.1.4'
N N 0.0061 0.0033 'International Tables Vol C Tables 4.2.6.8 and 6.1.1.4'
P P 0.1023 0.0942 'International Tables Vol C Tables 4.2.6.8 and 6.1.1.4'

loop_
_exptl_crystal_face_index_h
_exptl_crystal_face_index_k
_exptl_crystal_face_index_l
_exptl_crystal_face_perp_dist
-1.00 2.00 2.00 0.0800
1.00 -2.00 -2.00 0.1000
0.00 1.00 -1.00 0.0800
0.00 -1.00 1.00 0.1000
-1.00 1.00 1.00 0.0800
1.00 1.00 1.00 0.0900
1.00 0.00 0.00 0.0900
-1.00 0.00 0.00 0.0800

loop_
_geom_angle_atom_site_label_1
_geom_angle_atom_site_label_2
_geom_angle_atom_site_label_3
_geom_angle
C6 P1 C1 104.04(4)
C11 P1 C1 99.98(4)
C11 P1 C6 103.19(4)
C25 P2 C18 101.21(4)
C25 P2 C31 103.03(4)
C31 P2 C18 103.44(4)
C1 N1 C2 111.02(8)
C1 N1 C4 128.80(8)
C4 N1 C2 120.18(8)
C1 N2 C3 110.43(8)
C1 N2 C5 128.88(8)
C5 N2 C3 119.35(8)
C6 N3 C7 110.52(8)
C6 N3 C9 129.63(8)
C9 N3 C7 119.27(8)
C6 N4 C8 111.03(8)
C6 N4 C10 128.36(8)
C10 N4 C8 119.61(8)
N1 C1 P1 118.58(7)
N2 C1 P1 128.81(7)
N2 C1 N1 112.00(8)
N1 C2 C3 102.42(8)
N2 C3 C2 102.89(8)
N3 C6 P1 128.75(7)
N3 C6 N4 112.17(8)
N4 C6 P1 118.76(7)
N3 C7 C8 103.32(8)
N4 C8 C7 102.94(8)
C12 C11 P1 124.16(7)
C12 C11 C16 120.46(8)
C16 C11 P1 114.99(6)
C13 C12 C11 119.68(8)
C14 C13 C12 119.95(9)
C13 C14 C15 121.52(9)
C14 C15 C16 119.05(8)
C14 C15 C23 119.76(8)
C16 C15 C23 121.18(8)
C11 C16 C17 120.38(7)
C15 C16 C11 119.27(8)
C15 C16 C17 120.29(8)
C18 C17 C16 120.96(8)
C18 C17 C22 120.20(8)
C22 C17 C16 118.84(8)
C17 C18 P2 117.33(6)
C19 C18 P2 123.09(7)
C19 C18 C17 119.58(8)
C20 C19 C18 120.21(9)
C21 C20 C19 120.14(9)
C20 C21 C22 121.16(9)
C17 C22 C24 121.44(8)
C21 C22 C17 118.71(9)
C21 C22 C24 119.85(9)
C26 C25 P2 124.40(7)
C30 C25 P2 116.98(7)
C30 C25 C26 118.61(9)
C27 C26 C25 120.65(9)
C28 C27 C26 120.14(9)
C27 C28 C29 119.88(10)
C28 C29 C30 120.05(10)
C29 C30 C25 120.61(10)
C32 C31 P2 116.54(7)
C36 C31 P2 124.19(7)
C36 C31 C32 118.64(9)
C33 C32 C31 120.87(9)
C32 C33 C34 119.79(10)
C35 C34 C33 119.92(10)
C34 C35 C36 120.35(10)
C35 C36 C31 120.43(10)
F6 B2 F5 108.65(10)
F6 B2 F7 110.09(10)
F6 B2 F8 110.38(10)
F7 B2 F5 109.52(11)
F7 B2 F8 108.92(10)
F8 B2 F5 109.26(10)
F1 B1 F2 108.76(10)
F1 B1 F4 109.21(10)
F3 B1 F1 109.98(10)
F3 B1 F2 109.53(10)
F3 B1 F4 109.63(10)
F4 B1 F2 109.71(9)
Cl1 C99 Cl2 110.20(6)

loop_
_geom_bond_atom_site_label_1
_geom_bond_atom_site_label_2
_geom_bond_distance
P1 C1 1.8596(9)
P1 C6 1.8462(9)
P1 C11 1.8349(9)
P2 C18 1.8405(9)
P2 C25 1.8309(9)
P2 C31 1.8361(10)
N1 C1 1.3231(11)
N1 C2 1.4753(13)
N1 C4 1.4549(13)
N2 C1 1.3226(12)
N2 C3 1.4800(13)
N2 C5 1.4504(13)
N3 C6 1.3211(12)
N3 C7 1.4821(13)
N3 C9 1.4528(13)
N4 C6 1.3267(12)
N4 C8 1.4742(12)
N4 C10 1.4538(13)
C2 C3 1.5297(16)
C7 C8 1.5255(16)
C11 C12 1.3989(12)
C11 C16 1.4155(12)
C12 C13 1.3910(13)
C13 C14 1.3880(14)
C14 C15 1.3966(13)
C15 C16 1.4064(12)
C15 C23 1.5079(14)
C16 C17 1.5029(12)
C17 C18 1.4114(12)
C17 C22 1.4137(12)
C18 C19 1.3995(12)
C19 C20 1.3935(14)
C20 C21 1.3895(15)
C21 C22 1.3989(13)
C22 C24 1.5096(14)
C25 C26 1.3963(13)
C25 C30 1.3957(14)
C26 C27 1.3927(14)
C27 C28 1.3848(15)
C28 C29 1.3864(16)
C29 C30 1.3951(15)
C31 C32 1.4039(13)
C31 C36 1.3983(13)
C32 C33 1.3930(14)
C33 C34 1.3949(16)
C34 C35 1.3873(17)
C35 C36 1.3972(14)
F5 B2 1.3874(15)
F6 B2 1.3784(14)
F7 B2 1.3817(14)
F8 B2 1.3852(14)
F1 B1 1.3953(15)
F2 B1 1.3998(13)
F3 B1 1.3825(14)
F4 B1 1.3974(14)
Cl1 C99 1.7634(11)
Cl2 C99 1.7733(11)
